data_7236050
loop_
_publ_author_name
'Li, Xing'
'Zhang, Jie'
'Zhao, Yayun'
'Zhao, Xiuhua'
'Li, Feng'
'Li, Taohai'
'Li, H. L.'
'Chen, Liang'

_publ_section_title
;
 Trace amount CuII (ppm) and mixture design of CuII/PdII catalyzed Suzuki
 cross-coupling reactions based on the cooperative interaction of metal
 with a conjugated pyridylspirobifluorene
;
_journal_issue 12
_journal_name_full 'Journal of Materials Chemistry A'
_journal_page_first 6265
_journal_paper_doi 10.1039/C5TA00222B
_journal_volume 3
_journal_year 2015
_chemical_formula_sum 'C94 H82 N8 O9'
_chemical_formula_weight 1441.47
_space_group_IT_number 2
_space_group_name_Hall '-P 1'
_space_group_name_H-M_alt 'P -1'
_symmetry_cell_setting Tticlinic
_symmetry_space_group_name_H-M 'P -1'
_atom_sites_solution_hydrogens geom
_atom_sites_solution_primary direct
_atom_sites_solution_secondary difmap
_audit_creation_method SHELXL-97
_audit_update_record
;
2014-01-17 deposited with the CCDC.
2015-02-09 downloaded from the CCDC.
;
_cell_angle_alpha 69.009(9)
_cell_angle_beta 71.138(8)
_cell_angle_gamma 88.044(9)
_cell_formula_units_Z 2
_cell_length_a 14.285(9)
_cell_length_b 15.991(10)
_cell_length_c 20.393(12)
_cell_measurement_temperature 293(2)
_cell_measurement_theta_max 27.33
_cell_measurement_theta_min 1.42
_cell_volume 4098(4)
_computing_cell_refinement 'SAINT (Bruker, 2001)'
_computing_data_collection 'SMART (Bruker, 2001)'
_computing_data_reduction SAINT
_computing_molecular_graphics SHELXTL
_computing_publication_material SHELXTL
_computing_structure_refinement 'SHELXL-97 (Sheldrick, 1997)'
_computing_structure_solution 'SHELXS-97 (Sheldrick, 1990)'
_diffrn_ambient_temperature 293(2)
_diffrn_detector_area_resol_mean none
_diffrn_measured_fraction_theta_full 0.973
_diffrn_measured_fraction_theta_max 0.973
_diffrn_measurement_device_type 'Bruker SMART 1000 CCD area detector'
_diffrn_measurement_method '\f and \w scans'
_diffrn_radiation_monochromator graphite
_diffrn_radiation_source 'fine-focus sealed tube'
_diffrn_radiation_type MoK\a
_diffrn_radiation_wavelength 0.71073
_diffrn_reflns_av_R_equivalents 0.0930
_diffrn_reflns_av_sigmaI/netI 0.2083
_diffrn_reflns_limit_h_max 17
_diffrn_reflns_limit_h_min -18
_diffrn_reflns_limit_k_max 20
_diffrn_reflns_limit_k_min -20
_diffrn_reflns_limit_l_max 25
_diffrn_reflns_limit_l_min -26
_diffrn_reflns_number 35481
_diffrn_reflns_theta_full 27.33
_diffrn_reflns_theta_max 27.33
_diffrn_reflns_theta_min 1.42
_diffrn_standards_decay_% none
_diffrn_standards_interval_count none
_diffrn_standards_interval_time none
_diffrn_standards_number none
_exptl_absorpt_coefficient_mu 0.076
_exptl_absorpt_correction_T_max 0.9939
_exptl_absorpt_correction_T_min 0.9819
_exptl_absorpt_correction_type multi-scan
_exptl_absorpt_process_details 'SADABS (Bruker, 2001)'
_exptl_crystal_colour colorless
_exptl_crystal_density_diffrn 1.168
_exptl_crystal_density_method 'not measured'
_exptl_crystal_description block
_exptl_crystal_F_000 1496
_exptl_crystal_size_max 0.24
_exptl_crystal_size_mid 0.12
_exptl_crystal_size_min 0.08
_refine_diff_density_max 0.914
_refine_diff_density_min -0.269
_refine_diff_density_rms 0.095
_refine_ls_extinction_coef 0.0070(12)
_refine_ls_extinction_expression Fc^*^=kFc[1+0.001xFc^2^\l^3^/sin(2\q)]^-1/4^
_refine_ls_extinction_method SHELXL
_refine_ls_goodness_of_fit_ref 0.941
_refine_ls_hydrogen_treatment mixed
_refine_ls_matrix_type full
_refine_ls_number_parameters 2
_refine_ls_number_reflns 18001
_refine_ls_number_restraints 0
_refine_ls_restrained_S_all 0.941
_refine_ls_R_factor_all 0.2907
_refine_ls_R_factor_gt 0.1108
_refine_ls_shift/su_max 0.000
_refine_ls_shift/su_mean 0.000
_refine_ls_structure_factor_coef Fsqd
_refine_ls_weighting_details 'calc w=1/[\s^2^(Fo^2^)+(0.1861P)^2^+0.0000P] where P=(Fo^2^+2Fc^2^)/3'
_refine_ls_weighting_scheme calc
_refine_ls_wR_factor_gt 0.2902
_refine_ls_wR_factor_ref 0.3952
_reflns_number_gt 5423
_reflns_number_total 18001
_reflns_threshold_expression >2sigma(I)
_cod_data_source_file c5ta00222b2.cif
_cod_data_source_block 1
_cod_depositor_comments
;
The following automatic conversions were performed:

data item '_exptl_absorpt_correction_type' value 'Multi-scan' was
changed to 'multi-scan' in accordance with the
/home/saulius/struct/COD-crude-data/automatic-downloads/DataCite-retrospective/RSC/depositions/lib/dictionaries/cif_core.dic
dictionary named 'cif_core.dic' version 2.4.2 last updated on
2011-04-26.

Automatic conversion script
Id: cif_fix_values 6909 2019-04-08 15:41:33Z antanas 
;
_cod_original_sg_symbol_H-M P-1
_cod_database_code 7236050

loop_
_symmetry_equiv_pos_as_xyz
'x, y, z'
'-x, -y, -z'

loop_
_atom_site_label
_atom_site_type_symbol
_atom_site_fract_x
_atom_site_fract_y
_atom_site_fract_z
_atom_site_U_iso_or_equiv
_atom_site_adp_type
_atom_site_occupancy
_atom_site_symmetry_multiplicity
_atom_site_calc_flag
_atom_site_refinement_flags
O1 O 0.8038 0.1017 0.9011 0.290 Uani 1 1 d .
O2 O 0.7100 -0.1971 1.0764 0.290 Uani 1 1 d .
O3 O 1.2501 0.8110 0.1199 0.346 Uani 1 1 d .
O4 O 0.8472 0.2292 0.0756 0.137 Uani 1 1 d .
O5 O 0.1763 0.6490 0.0255 0.237 Uani 1 1 d .
O6 O 0.6959 0.7414 0.1694 0.395 Uani 1 1 d .
O7 O 1.0261 0.6700 -0.0011 0.214 Uani 1 1 d .
O8 O 0.8476 0.0815 0.1747 0.450 Uani 1 1 d .
O9 O 1.1015 -0.1637 0.8723 0.349 Uani 1 1 d .
N1 N 0.9807 0.6671 0.2122 0.083 Uani 1 1 d .
N2 N 0.7798 -0.2356 0.8714 0.102 Uani 1 1 d .
N3 N 0.7232 0.5825 0.7703 0.085 Uani 1 1 d .
N4 N 0.7364 -0.0918 0.3873 0.091 Uani 1 1 d .
N5 N 0.7558 0.6732 0.4437 0.074 Uani 1 1 d .
N6 N 0.5390 -0.0256 0.1401 0.129 Uani 1 1 d .
N7 N 0.4303 0.6575 -0.0284 0.087 Uani 1 1 d .
N8 N 1.0772 0.1071 0.4195 0.085 Uani 1 1 d .
C1 C 1.0038 0.6733 0.2685 0.083 Uani 1 1 d .
H1 H 1.0264 0.7297 0.2639 0.099 Uiso 1 1 calc R
C2 C 0.9965 0.6018 0.3336 0.070 Uani 1 1 d .
H2 H 1.0132 0.6109 0.3711 0.083 Uiso 1 1 calc R
C3 C 0.9480 0.5847 0.2213 0.078 Uani 1 1 d .
H3 H 0.9302 0.5785 0.1832 0.093 Uiso 1 1 calc R
C4 C 0.9389 0.5074 0.2841 0.065 Uani 1 1 d .
H4 H 0.9167 0.4518 0.2870 0.078 Uiso 1 1 calc R
C5 C 0.9640 0.5157 0.3428 0.058 Uani 1 1 d .
C6 C 0.9615 0.4370 0.4094 0.054 Uani 1 1 d .
C7 C 1.0441 0.4208 0.4319 0.063 Uani 1 1 d .
H7 H 1.1008 0.4608 0.4048 0.076 Uiso 1 1 calc R
C8 C 1.0452 0.3471 0.4934 0.064 Uani 1 1 d .
H8 H 1.1027 0.3363 0.5059 0.077 Uiso 1 1 calc R
C9 C 0.8748 0.3771 0.4523 0.053 Uani 1 1 d .
H9 H 0.8186 0.3855 0.4378 0.064 Uiso 1 1 calc R
C10 C 0.8741 0.3056 0.5163 0.051 Uani 1 1 d .
C11 C 0.9600 0.2898 0.5358 0.055 Uani 1 1 d .
C12 C 0.9391 0.2071 0.6032 0.052 Uani 1 1 d .
C13 C 1.0006 0.1596 0.6420 0.062 Uani 1 1 d .
H13 H 1.0653 0.1828 0.6300 0.075 Uiso 1 1 calc R
C14 C 0.9633 0.0774 0.6986 0.067 Uani 1 1 d .
H14 H 1.0043 0.0459 0.7246 0.080 Uiso 1 1 calc R
C15 C 0.8662 0.0393 0.7186 0.055 Uani 1 1 d .
C16 C 0.8332 -0.0539 0.7726 0.065 Uani 1 1 d .
C17 C 0.8661 -0.0922 0.8334 0.087 Uani 1 1 d .
H17 H 0.9077 -0.0578 0.8427 0.104 Uiso 1 1 calc R
C18 C 0.8367 -0.1826 0.8805 0.097 Uani 1 1 d .
H18 H 0.8596 -0.2058 0.9207 0.117 Uiso 1 1 calc R
C19 C 0.7490 -0.1986 0.8128 0.101 Uani 1 1 d .
H19 H 0.7085 -0.2352 0.8045 0.121 Uiso 1 1 calc R
C20 C 0.7726 -0.1099 0.7632 0.085 Uani 1 1 d .
H20 H 0.7474 -0.0888 0.7241 0.101 Uiso 1 1 calc R
C21 C 0.8049 0.0910 0.6802 0.058 Uani 1 1 d .
H21 H 0.7395 0.0690 0.6928 0.069 Uiso 1 1 calc R
C22 C 0.8407 0.1731 0.6246 0.051 Uani 1 1 d .
C23 C 0.7866 0.2391 0.5764 0.049 Uani 1 1 d .
C24 C 0.7125 0.2891 0.6187 0.049 Uani 1 1 d .
C25 C 0.7336 0.3465 0.6506 0.053 Uani 1 1 d .
H25 H 0.7977 0.3562 0.6499 0.064 Uiso 1 1 calc R
C26 C 0.6556 0.3896 0.6838 0.057 Uani 1 1 d .
C27 C 0.6768 0.4549 0.7164 0.058 Uani 1 1 d .
C28 C 0.7451 0.4420 0.7536 0.070 Uani 1 1 d .
H28 H 0.7779 0.3900 0.7613 0.083 Uiso 1 1 calc R
C29 C 0.7642 0.5058 0.7789 0.078 Uani 1 1 d .
H29 H 0.8098 0.4942 0.8042 0.094 Uiso 1 1 calc R
C30 C 0.6581 0.5948 0.7351 0.080 Uani 1 1 d .
H30 H 0.6279 0.6482 0.7279 0.096 Uiso 1 1 calc R
C31 C 0.6314 0.5359 0.7084 0.073 Uani 1 1 d .
H31 H 0.5836 0.5490 0.6851 0.087 Uiso 1 1 calc R
C32 C 0.5606 0.3722 0.6840 0.068 Uani 1 1 d .
H32 H 0.5090 0.4003 0.7067 0.081 Uiso 1 1 calc R
C33 C 0.5391 0.3157 0.6524 0.060 Uani 1 1 d .
H33 H 0.4748 0.3056 0.6535 0.072 Uiso 1 1 calc R
C34 C 0.6173 0.2740 0.6187 0.052 Uani 1 1 d .
C35 C 0.6200 0.2131 0.5780 0.054 Uani 1 1 d .
C36 C 0.5472 0.1758 0.5629 0.060 Uani 1 1 d .
H36 H 0.4818 0.1889 0.5794 0.072 Uiso 1 1 calc R
C37 C 0.5706 0.1199 0.5240 0.064 Uani 1 1 d .
H37 H 0.5212 0.0969 0.5130 0.077 Uiso 1 1 calc R
C38 C 0.6685 0.0964 0.5000 0.055 Uani 1 1 d .
C39 C 0.6930 0.0323 0.4604 0.056 Uani 1 1 d .
C40 C 0.6626 0.0396 0.4008 0.066 Uani 1 1 d .
H40 H 0.6260 0.0867 0.3837 0.079 Uiso 1 1 calc R
C41 C 0.6860 -0.0212 0.3670 0.082 Uani 1 1 d .
H41 H 0.6651 -0.0129 0.3266 0.098 Uiso 1 1 calc R
C42 C 0.7648 -0.1005 0.4457 0.084 Uani 1 1 d .
H42 H 0.7988 -0.1499 0.4625 0.101 Uiso 1 1 calc R
C43 C 0.7473 -0.0415 0.4825 0.067 Uani 1 1 d .
H43 H 0.7712 -0.0502 0.5216 0.081 Uiso 1 1 d R
C44 C 0.7432 0.1333 0.5153 0.053 Uani 1 1 d .
H44 H 0.8080 0.1180 0.5006 0.064 Uiso 1 1 calc R
C45 C 0.7200 0.1921 0.5521 0.052 Uani 1 1 d .
C46 C 0.7232 0.5884 0.4927 0.069 Uani 1 1 d .
H46 H 0.7283 0.5729 0.5398 0.082 Uiso 1 1 calc R
C47 C 0.6837 0.5248 0.4779 0.058 Uani 1 1 d .
H47 H 0.6601 0.4685 0.5152 0.070 Uiso 1 1 calc R
C48 C 0.7514 0.6913 0.3745 0.069 Uani 1 1 d .
H48 H 0.7754 0.7484 0.3388 0.082 Uiso 1 1 calc R
C49 C 0.7140 0.6310 0.3542 0.061 Uani 1 1 d .
H49 H 0.7119 0.6473 0.3062 0.073 Uiso 1 1 calc R
C50 C 0.6778 0.5424 0.4074 0.058 Uani 1 1 d .
C51 C 0.6358 0.4733 0.3893 0.052 Uani 1 1 d .
C52 C 0.5526 0.4156 0.4404 0.060 Uani 1 1 d .
H52 H 0.5215 0.4229 0.4855 0.072 Uiso 1 1 calc R
C53 C 0.5143 0.3478 0.4265 0.062 Uani 1 1 d .
H53 H 0.4569 0.3118 0.4608 0.075 Uiso 1 1 calc R
C54 C 0.6817 0.4606 0.3209 0.053 Uani 1 1 d .
H54 H 0.7357 0.4996 0.2845 0.064 Uiso 1 1 calc R
C55 C 0.6464 0.3908 0.3086 0.050 Uani 1 1 d .
C56 C 0.5625 0.3342 0.3610 0.053 Uani 1 1 d .
C57 C 0.5425 0.2669 0.3325 0.051 Uani 1 1 d .
C58 C 0.4651 0.1992 0.3619 0.063 Uani 1 1 d .
H58 H 0.4151 0.1908 0.4069 0.075 Uiso 1 1 calc R
C59 C 0.4649 0.1446 0.3220 0.065 Uani 1 1 d .
H59 H 0.4139 0.0988 0.3415 0.078 Uiso 1 1 calc R
C60 C 0.5393 0.1558 0.2530 0.062 Uani 1 1 d .
C61 C 0.5381 0.0943 0.2144 0.062 Uani 1 1 d .
C62 C 0.5000 0.0046 0.2525 0.085 Uani 1 1 d .
H62 H 0.4739 -0.0176 0.3042 0.103 Uiso 1 1 calc R
C63 C 0.5003 -0.0511 0.2153 0.114 Uani 1 1 d .
H63 H 0.4724 -0.1101 0.2430 0.136 Uiso 1 1 calc R
C64 C 0.5736 0.0606 0.1049 0.124 Uani 1 1 d .
H64 H 0.5991 0.0821 0.0531 0.148 Uiso 1 1 calc R
C65 C 0.5746 0.1214 0.1396 0.088 Uani 1 1 d .
H65 H 0.6006 0.1808 0.1110 0.105 Uiso 1 1 calc R
C66 C 0.6148 0.2253 0.2246 0.057 Uani 1 1 d .
H66 H 0.6641 0.2352 0.1790 0.069 Uiso 1 1 calc R
C67 C 0.6169 0.2797 0.2643 0.052 Uani 1 1 d .
C68 C 0.6911 0.3599 0.2424 0.048 Uani 1 1 d .
C69 C 0.7020 0.4337 0.1663 0.051 Uani 1 1 d .
C70 C 0.6280 0.4737 0.1391 0.058 Uani 1 1 d .
H70 H 0.5616 0.4570 0.1684 0.070 Uiso 1 1 calc R
C71 C 0.6539 0.5404 0.0659 0.055 Uani 1 1 d .
C72 C 0.5781 0.5809 0.0338 0.059 Uani 1 1 d .
C73 C 0.4870 0.5977 0.0771 0.080 Uani 1 1 d .
H73 H 0.4728 0.5835 0.1278 0.097 Uiso 1 1 calc R
C74 C 0.4176 0.6358 0.0432 0.091 Uani 1 1 d .
H74 H 0.3577 0.6470 0.0731 0.109 Uiso 1 1 calc R
C75 C 0.5153 0.6404 -0.0688 0.086 Uani 1 1 d .
H75 H 0.5257 0.6541 -0.1191 0.103 Uiso 1 1 calc R
C76 C 0.5922 0.6025 -0.0413 0.067 Uani 1 1 d .
H76 H 0.6511 0.5923 -0.0729 0.081 Uiso 1 1 calc R
C77 C 0.7545 0.5676 0.0257 0.065 Uani 1 1 d .
H77 H 0.7727 0.6134 -0.0210 0.078 Uiso 1 1 calc R
C78 C 0.8286 0.5272 0.0545 0.066 Uani 1 1 d .
H78 H 0.8953 0.5456 0.0269 0.079 Uiso 1 1 calc R
C79 C 0.8017 0.4597 0.1241 0.053 Uani 1 1 d .
C80 C 0.8623 0.4032 0.1658 0.052 Uani 1 1 d .
C81 C 0.9646 0.4026 0.1490 0.063 Uani 1 1 d .
H81 H 1.0067 0.4428 0.1039 0.076 Uiso 1 1 calc R
C82 C 1.0039 0.3429 0.1984 0.063 Uani 1 1 d .
H82 H 1.0725 0.3431 0.1865 0.076 Uiso 1 1 calc R
C83 C 0.9425 0.2822 0.2659 0.056 Uani 1 1 d .
C84 C 0.9880 0.2199 0.3205 0.059 Uani 1 1 d .
C85 C 1.0634 0.2527 0.3355 0.078 Uani 1 1 d .
H85 H 1.0863 0.3133 0.3124 0.093 Uiso 1 1 calc R
C86 C 1.1044 0.1952 0.3849 0.096 Uani 1 1 d .
H86 H 1.1543 0.2191 0.3948 0.116 Uiso 1 1 calc R
C87 C 1.0045 0.0752 0.4048 0.075 Uani 1 1 d .
H87 H 0.9840 0.0141 0.4283 0.090 Uiso 1 1 calc R
C88 C 0.9578 0.1279 0.3566 0.066 Uani 1 1 d .
H88 H 0.9071 0.1025 0.3483 0.080 Uiso 1 1 calc R
C89 C 0.8381 0.2808 0.2839 0.054 Uani 1 1 d .
H89 H 0.7963 0.2399 0.3286 0.065 Uiso 1 1 calc R
C90 C 0.7994 0.3412 0.2339 0.050 Uani 1 1 d .
C91 C 0.8930 0.0777 0.9469 0.360 Uani 1 1 d .
C92 C 0.6053 -0.1940 1.0636 0.481 Uani 1 1 d .
C93 C 1.3293 0.8511 0.1503 0.217 Uani 1 1 d .
C94 C 0.8915 0.3059 0.0150 0.127 Uani 1 1 d .

loop_
_atom_site_aniso_label
_atom_site_aniso_U_11
_atom_site_aniso_U_22
_atom_site_aniso_U_33
_atom_site_aniso_U_23
_atom_site_aniso_U_13
_atom_site_aniso_U_12
O1 0.496 0.160 0.236 -0.088 -0.138 0.095
O2 0.327 0.218 0.196 -0.041 0.037 0.068
O3 0.130 0.530 0.305 -0.065 -0.079 0.047
O4 0.104 0.153 0.150 -0.050 -0.045 0.012
O5 0.219 0.286 0.224 -0.100 -0.089 0.024
O6 0.472 0.442 0.313 -0.092 -0.257 0.226
O7 0.107 0.302 0.220 -0.094 -0.033 -0.058
O8 0.408 0.359 0.344 0.079 -0.047 -0.013
O9 0.361 0.402 0.514 -0.259 -0.358 0.235
N1 0.091 0.064 0.080 -0.008 -0.027 -0.007
N2 0.107 0.080 0.096 0.001 -0.039 -0.007
N3 0.094 0.079 0.077 -0.039 -0.012 0.003
N4 0.105 0.088 0.083 -0.044 -0.022 0.003
N5 0.061 0.090 0.086 -0.043 -0.033 0.014
N6 0.176 0.091 0.112 -0.035 -0.035 -0.033
N7 0.077 0.078 0.081 0.001 -0.028 0.004
N8 0.078 0.091 0.078 -0.014 -0.036 0.016
C1 0.085 0.062 0.093 -0.020 -0.027 -0.003
C2 0.074 0.066 0.071 -0.027 -0.025 0.010
C3 0.083 0.083 0.060 -0.012 -0.030 0.000
C4 0.063 0.066 0.066 -0.020 -0.024 -0.004
C5 0.045 0.059 0.059 -0.019 -0.007 -0.001
C6 0.048 0.057 0.056 -0.020 -0.017 0.001
C7 0.049 0.071 0.057 -0.014 -0.010 -0.010
C8 0.044 0.070 0.068 -0.010 -0.021 -0.004
C9 0.047 0.055 0.058 -0.024 -0.014 0.005
C10 0.042 0.057 0.056 -0.025 -0.015 0.005
C11 0.043 0.056 0.067 -0.022 -0.019 0.001
C12 0.043 0.057 0.055 -0.020 -0.016 0.006
C13 0.048 0.066 0.070 -0.017 -0.026 0.009
C14 0.065 0.063 0.080 -0.023 -0.038 0.016
C15 0.052 0.048 0.054 -0.011 -0.013 0.000
C16 0.061 0.058 0.066 -0.009 -0.025 0.008
C17 0.089 0.083 0.073 -0.003 -0.036 0.001
C18 0.098 0.082 0.090 0.001 -0.040 -0.002
C19 0.108 0.086 0.098 -0.010 -0.044 -0.010
C20 0.095 0.059 0.086 0.001 -0.041 -0.004
C21 0.047 0.053 0.063 -0.014 -0.014 0.006
C22 0.042 0.054 0.051 -0.017 -0.011 0.004
C23 0.036 0.048 0.054 -0.012 -0.010 0.002
C24 0.035 0.048 0.051 -0.008 -0.009 0.003
C25 0.047 0.056 0.050 -0.012 -0.015 0.008
C26 0.057 0.054 0.053 -0.015 -0.015 0.009
C27 0.058 0.061 0.046 -0.016 -0.010 0.009
C28 0.064 0.076 0.063 -0.026 -0.014 0.014
C29 0.079 0.085 0.076 -0.036 -0.026 0.006
C30 0.094 0.067 0.074 -0.026 -0.023 0.018
C31 0.077 0.069 0.064 -0.021 -0.017 0.020
C32 0.057 0.074 0.067 -0.023 -0.017 0.018
C33 0.042 0.068 0.062 -0.023 -0.007 0.009
C34 0.039 0.050 0.049 -0.007 -0.006 0.002
C35 0.045 0.048 0.052 -0.003 -0.013 0.001
C36 0.052 0.052 0.063 -0.009 -0.016 0.000
C37 0.052 0.065 0.073 -0.018 -0.027 0.002
C38 0.051 0.049 0.056 -0.010 -0.015 -0.004
C39 0.040 0.056 0.055 -0.005 -0.010 -0.004
C40 0.069 0.061 0.078 -0.027 -0.035 0.008
C41 0.089 0.078 0.080 -0.023 -0.037 0.004
C42 0.093 0.069 0.087 -0.033 -0.024 0.024
C43 0.066 0.062 0.062 -0.014 -0.016 0.003
C44 0.045 0.055 0.053 -0.016 -0.011 0.001
C45 0.042 0.051 0.052 -0.008 -0.014 0.005
C46 0.065 0.078 0.066 -0.027 -0.024 0.010
C47 0.058 0.063 0.047 -0.014 -0.016 0.005
C48 0.071 0.051 0.080 -0.016 -0.028 0.002
C49 0.063 0.064 0.057 -0.019 -0.026 0.013
C50 0.044 0.067 0.062 -0.026 -0.014 0.014
C51 0.041 0.057 0.049 -0.013 -0.011 0.008
C52 0.049 0.074 0.054 -0.024 -0.012 0.015
C53 0.052 0.066 0.052 -0.011 -0.008 0.004
C54 0.049 0.054 0.043 -0.005 -0.013 0.005
C55 0.043 0.042 0.052 -0.005 -0.012 0.003
C56 0.057 0.049 0.049 -0.010 -0.020 0.005
C57 0.038 0.057 0.045 -0.004 -0.011 0.004
C58 0.049 0.060 0.062 -0.011 -0.011 -0.005
C59 0.054 0.056 0.064 0.001 -0.018 -0.014
C60 0.062 0.056 0.062 -0.007 -0.028 -0.005
C61 0.071 0.062 0.043 -0.008 -0.019 -0.009
C62 0.113 0.067 0.079 -0.022 -0.040 -0.009
C63 0.165 0.073 0.089 -0.013 -0.040 -0.023
C64 0.169 0.110 0.078 -0.018 -0.040 -0.032
C65 0.115 0.072 0.077 -0.024 -0.035 -0.015
C66 0.053 0.056 0.051 -0.008 -0.016 -0.001
C67 0.046 0.050 0.049 -0.003 -0.019 -0.002
C68 0.042 0.049 0.045 -0.011 -0.010 -0.002
C69 0.048 0.048 0.049 -0.012 -0.014 -0.004
C70 0.049 0.056 0.061 -0.017 -0.012 0.001
C71 0.060 0.052 0.043 -0.005 -0.018 0.001
C72 0.073 0.046 0.043 0.000 -0.020 0.004
C73 0.090 0.079 0.062 -0.012 -0.029 0.023
C74 0.086 0.100 0.069 -0.009 -0.029 0.019
C75 0.088 0.089 0.070 -0.004 -0.040 -0.010
C76 0.066 0.066 0.059 -0.008 -0.022 0.000
C77 0.071 0.059 0.042 0.003 -0.011 -0.006
C78 0.052 0.070 0.054 -0.004 -0.011 -0.004
C79 0.053 0.047 0.046 -0.006 -0.011 -0.005
C80 0.045 0.051 0.050 -0.012 -0.012 0.000
C81 0.057 0.062 0.054 -0.008 -0.011 -0.004
C82 0.045 0.069 0.059 -0.009 -0.011 -0.003
C83 0.049 0.055 0.060 -0.015 -0.019 0.004
C84 0.048 0.070 0.054 -0.021 -0.012 0.002
C85 0.081 0.068 0.083 -0.017 -0.036 -0.001
C86 0.089 0.098 0.112 -0.032 -0.055 0.006
C87 0.064 0.076 0.060 -0.001 -0.016 -0.006
C88 0.059 0.073 0.059 -0.017 -0.019 0.007
C89 0.052 0.051 0.046 -0.006 -0.009 -0.003
C90 0.051 0.045 0.051 -0.012 -0.019 0.000
C91 0.441 0.426 0.399 -0.249 -0.269 0.030
C92 0.094 0.527 1.021 -0.684 0.011 -0.001
C93 0.213 0.276 0.149 -0.078 -0.047 0.071
C94 0.083 0.166 0.126 -0.055 -0.021 -0.026

loop_
_atom_type_symbol
_atom_type_description
_atom_type_scat_dispersion_real
_atom_type_scat_dispersion_imag
_atom_type_scat_source
C C 0.0033 0.0016 'International Tables Vol C Tables 4.2.6.8 and 6.1.1.4'
H H 0.0000 0.0000 'International Tables Vol C Tables 4.2.6.8 and 6.1.1.4'
N N 0.0061 0.0033 'International Tables Vol C Tables 4.2.6.8 and 6.1.1.4'
O O 0.0106 0.0060 'International Tables Vol C Tables 4.2.6.8 and 6.1.1.4'

loop_
_geom_angle_atom_site_label_1
_geom_angle_atom_site_label_2
_geom_angle_atom_site_label_3
_geom_angle
_geom_angle_site_symmetry_1
_geom_angle_site_symmetry_3
O3 O1 C91 128.9 2_766 .
C92 O2 O6 110.4 . 1_546
O1 O3 C93 96.6 2_766 .
C94 O4 O9 126.4 . 2_756
O8 O9 O4 117.1 2_756 2_756
C1 N1 C3 115.8 . .
C18 N2 C19 115.3 . .
C30 N3 C29 114.8 . .
C41 N4 C42 115.0 . .
C46 N5 C48 115.6 . .
C64 N6 C63 114.0 . .
C75 N7 C74 115.9 . .
C87 N8 C86 116.3 . .
N1 C1 C2 124.5 . .
C1 C2 C5 119.8 . .
N1 C3 C4 124.6 . .
C3 C4 C5 118.5 . .
C2 C5 C4 116.8 . .
C2 C5 C6 121.1 . .
C4 C5 C6 122.0 . .
C7 C6 C9 118.4 . .
C7 C6 C5 120.6 . .
C9 C6 C5 121.0 . .
C6 C7 C8 122.3 . .
C11 C8 C7 119.2 . .
C10 C9 C6 119.4 . .
C9 C10 C11 120.5 . .
C9 C10 C23 129.0 . .
C11 C10 C23 110.4 . .
C8 C11 C10 120.2 . .
C8 C11 C12 131.3 . .
C10 C11 C12 108.5 . .
C13 C12 C22 119.7 . .
C13 C12 C11 131.3 . .
C22 C12 C11 108.8 . .
C14 C13 C12 118.7 . .
C13 C14 C15 122.7 . .
C14 C15 C21 116.9 . .
C14 C15 C16 121.1 . .
C21 C15 C16 121.7 . .
C20 C16 C17 115.6 . .
C20 C16 C15 121.6 . .
C17 C16 C15 122.8 . .
C16 C17 C18 120.3 . .
N2 C18 C17 124.0 . .
N2 C19 C20 125.4 . .
C16 C20 C19 119.3 . .
C22 C21 C15 120.7 . .
C21 C22 C12 121.1 . .
C21 C22 C23 128.7 . .
C12 C22 C23 110.2 . .
C45 C23 C24 102.1 . .
C45 C23 C10 118.8 . .
C24 C23 C10 109.5 . .
C45 C23 C22 113.0 . .
C24 C23 C22 112.9 . .
C10 C23 C22 100.9 . .
C34 C24 C25 121.7 . .
C34 C24 C23 111.1 . .
C25 C24 C23 127.1 . .
C24 C25 C26 118.3 . .
C32 C26 C25 118.7 . .
C32 C26 C27 121.7 . .
C25 C26 C27 119.6 . .
C28 C27 C31 114.9 . .
C28 C27 C26 122.9 . .
C31 C27 C26 122.1 . .
C29 C28 C27 120.1 . .
N3 C29 C28 125.2 . .
N3 C30 C31 125.6 . .
C30 C31 C27 119.4 . .
C33 C32 C26 123.4 . .
C32 C33 C34 117.5 . .
C24 C34 C33 120.3 . .
C24 C34 C35 108.8 . .
C33 C34 C35 130.9 . .
C36 C35 C45 118.9 . .
C36 C35 C34 132.7 . .
C45 C35 C34 108.4 . .
C37 C36 C35 120.5 . .
C36 C37 C38 121.3 . .
C44 C38 C37 118.9 . .
C44 C38 C39 120.0 . .
C37 C38 C39 121.1 . .
C40 C39 C43 115.5 . .
C40 C39 C38 122.8 . .
C43 C39 C38 121.7 . .
C41 C40 C39 120.5 . .
N4 C41 C40 125.1 . .
N4 C42 C43 124.6 . .
C42 C43 C39 119.3 . .
C45 C44 C38 119.6 . .
C44 C45 C35 120.7 . .
C44 C45 C23 129.4 . .
C35 C45 C23 109.7 . .
C47 C46 N5 124.6 . .
C46 C47 C50 120.6 . .
N5 C48 C49 123.9 . .
C48 C49 C50 119.5 . .
C47 C50 C49 115.8 . .
C47 C50 C51 121.8 . .
C49 C50 C51 122.4 . .
C52 C51 C54 117.7 . .
C52 C51 C50 120.9 . .
C54 C51 C50 121.3 . .
C53 C52 C51 122.3 . .
C56 C53 C52 119.1 . .
C55 C54 C51 119.9 . .
C54 C55 C56 120.9 . .
C54 C55 C68 128.1 . .
C56 C55 C68 111.0 . .
C53 C56 C55 120.0 . .
C53 C56 C57 131.5 . .
C55 C56 C57 108.5 . .
C58 C57 C67 120.4 . .
C58 C57 C56 130.6 . .
C67 C57 C56 108.9 . .
C59 C58 C57 118.1 . .
C58 C59 C60 122.7 . .
C66 C60 C59 117.6 . .
C66 C60 C61 121.6 . .
C59 C60 C61 120.7 . .
C65 C61 C62 116.0 . .
C65 C61 C60 121.7 . .
C62 C61 C60 122.3 . .
C63 C62 C61 121.1 . .
N6 C63 C62 123.8 . .
N6 C64 C65 125.1 . .
C61 C65 C64 120.0 . .
C67 C66 C60 120.4 . .
C66 C67 C57 120.8 . .
C66 C67 C68 128.4 . .
C57 C67 C68 110.8 . .
C90 C68 C67 117.3 . .
C90 C68 C69 101.7 . .
C67 C68 C69 114.2 . .
C90 C68 C55 109.9 . .
C67 C68 C55 100.7 . .
C69 C68 C55 113.6 . .
C70 C69 C79 120.8 . .
C70 C69 C68 128.5 . .
C79 C69 C68 110.7 . .
C69 C70 C71 119.8 . .
C77 C71 C70 118.1 . .
C77 C71 C72 120.5 . .
C70 C71 C72 121.5 . .
C76 C72 C73 116.6 . .
C76 C72 C71 121.4 . .
C73 C72 C71 122.0 . .
C74 C73 C72 119.2 . .
N7 C74 C73 124.9 . .
N7 C75 C76 124.6 . .
C72 C76 C75 118.7 . .
C71 C77 C78 121.3 . .
C79 C78 C77 119.5 . .
C78 C79 C69 120.4 . .
C78 C79 C80 131.1 . .
C69 C79 C80 108.4 . .
C81 C80 C90 119.2 . .
C81 C80 C79 131.3 . .
C90 C80 C79 109.5 . .
C82 C81 C80 120.4 . .
C81 C82 C83 120.8 . .
C82 C83 C89 119.9 . .
C82 C83 C84 119.5 . .
C89 C83 C84 120.6 . .
C85 C84 C88 117.3 . .
C85 C84 C83 120.1 . .
C88 C84 C83 122.6 . .
C86 C85 C84 119.5 . .
N8 C86 C85 124.2 . .
N8 C87 C88 123.7 . .
C87 C88 C84 118.9 . .
C90 C89 C83 118.9 . .
C89 C90 C80 120.9 . .
C89 C90 C68 129.5 . .
C80 C90 C68 109.4 . .
O7 C94 O4 120.1 2_765 .
O7 C94 O5 126.6 2_765 2_665
O4 C94 O5 113.3 . 2_665

loop_
_geom_bond_atom_site_label_1
_geom_bond_atom_site_label_2
_geom_bond_distance
_geom_bond_site_symmetry_2
O1 O3 1.5605 2_766
O1 C91 1.7673 .
O2 C92 1.5958 .
O2 O6 1.7432 1_546
O3 O1 1.5605 2_766
O3 C93 1.6905 .
O4 C94 1.3750 .
O4 O9 1.5555 2_756
O5 C94 1.4779 2_665
O6 O2 1.7432 1_564
O7 C94 1.1633 2_765
O8 O9 1.3742 2_756
O9 O8 1.3742 2_756
O9 O4 1.5555 2_756
N1 C1 1.3296 .
N1 C3 1.3409 .
N2 C18 1.2918 .
N2 C19 1.3359 .
N3 C30 1.3172 .
N3 C29 1.3192 .
N4 C41 1.3297 .
N4 C42 1.3388 .
N5 C46 1.3507 .
N5 C48 1.3587 .
N6 C64 1.3297 .
N6 C63 1.3581 .
N7 C75 1.3114 .
N7 C74 1.3261 .
N8 C87 1.3322 .
N8 C86 1.3338 .
C1 C2 1.3821 .
C2 C5 1.3948 .
C3 C4 1.3980 .
C4 C5 1.4030 .
C5 C6 1.4770 .
C6 C7 1.3825 .
C6 C9 1.4134 .
C7 C8 1.3833 .
C8 C11 1.3766 .
C9 C10 1.3912 .
C10 C11 1.3964 .
C10 C23 1.5372 .
C11 C12 1.4787 .
C12 C13 1.3953 .
C12 C22 1.3956 .
C13 C14 1.3811 .
C14 C15 1.4060 .
C15 C21 1.4126 .
C15 C16 1.4807 .
C16 C20 1.3673 .
C16 C17 1.3940 .
C17 C18 1.4054 .
C19 C20 1.3908 .
C21 C22 1.3690 .
C22 C23 1.5399 .
C23 C45 1.5267 .
C23 C24 1.5327 .
C24 C34 1.3880 .
C24 C25 1.3892 .
C25 C26 1.4024 .
C26 C32 1.3922 .
C26 C27 1.5087 .
C27 C28 1.3869 .
C27 C31 1.4087 .
C28 C29 1.3665 .
C30 C31 1.3630 .
C32 C33 1.3746 .
C33 C34 1.3946 .
C34 C35 1.4826 .
C35 C36 1.3839 .
C35 C45 1.4268 .
C36 C37 1.3616 .
C37 C38 1.4099 .
C38 C44 1.4055 .
C38 C39 1.4887 .
C39 C40 1.3835 .
C39 C43 1.4069 .
C40 C41 1.3560 .
C42 C43 1.3720 .
C44 C45 1.3712 .
C46 C47 1.3454 .
C47 C50 1.3932 .
C48 C49 1.3605 .
C49 C50 1.4267 .
C50 C51 1.4837 .
C51 C52 1.3914 .
C51 C54 1.4197 .
C52 C53 1.3847 .
C53 C56 1.3810 .
C54 C55 1.3743 .
C55 C56 1.3956 .
C55 C68 1.5409 .
C56 C57 1.4676 .
C57 C58 1.3933 .
C57 C67 1.4008 .
C58 C59 1.3915 .
C59 C60 1.4168 .
C60 C66 1.3979 .
C60 C61 1.4666 .
C61 C65 1.3474 .
C61 C62 1.3920 .
C62 C63 1.3600 .
C64 C65 1.3951 .
C66 C67 1.3900 .
C67 C68 1.5319 .
C68 C90 1.5309 .
C68 C69 1.5383 .
C69 C70 1.3835 .
C69 C79 1.3913 .
C70 C71 1.4254 .
C71 C77 1.3979 .
C71 C72 1.4570 .
C72 C76 1.3907 .
C72 C73 1.3957 .
C73 C74 1.3891 .
C75 C76 1.4136 .
C77 C78 1.4018 .
C78 C79 1.3791 .
C79 C80 1.4698 .
C80 C81 1.3903 .
C80 C90 1.4095 .
C81 C82 1.3714 .
C82 C83 1.3883 .
C83 C89 1.4148 .
C83 C84 1.5113 .
C84 C85 1.3763 .
C84 C88 1.3974 .
C85 C86 1.3724 .
C87 C88 1.3836 .
C89 C90 1.3777 .
C94 O7 1.1633 2_765
C94 O5 1.4779 2_665
